data_7210825
loop_
_publ_author_name
'Zhao, Yi'
'Liang, Li-Li'
'Chen, Kai'
'Zhang, Ting'
'Xiao, Xin'
'Zhang, Yun-Qian'
'Tao, Zhu'
'Xue, Sai-Feng'
'Zhu, Qian-Jiang'

_publ_section_title
;
 Inorganic anion-aided coordination of lanthanide metal ions to
 cucurbituril and supramolecular self-assembly: potential applications in
 the separation of light lanthanides
;
_journal_issue 39
_journal_name_full CrystEngComm
_journal_page_first 7987
_journal_paper_doi 10.1039/c3ce40568k
_journal_volume 15
_journal_year 2013
_chemical_formula_sum 'C36 H100 Cl5 Lu N24 O44 Zn'
_chemical_formula_weight 1990.99
_chemical_name_systematic
;
?
;
_space_group_IT_number 2
_symmetry_cell_setting triclinic
_symmetry_space_group_name_Hall '-P 1'
_symmetry_space_group_name_H-M 'P -1'
_atom_sites_solution_hydrogens geom
_atom_sites_solution_primary direct
_atom_sites_solution_secondary difmap
_audit_creation_method SHELXL-97
_cell_angle_alpha 63.936(2)
_cell_angle_beta 80.761(2)
_cell_angle_gamma 81.111(2)
_cell_formula_units_Z 2
_cell_length_a 15.1379(10)
_cell_length_b 15.6777(11)
_cell_length_c 16.9861(12)
_cell_measurement_temperature 223(2)
_cell_volume 3558.3(4)
_computing_structure_refinement 'SHELXL-97 (Sheldrick, 1997)'
_diffrn_ambient_temperature 223(2)
_diffrn_measured_fraction_theta_full 0.993
_diffrn_measured_fraction_theta_max 0.993
_diffrn_measurement_device_type 'Bruker CCD Area Detector'
_diffrn_measurement_method '\f and \w scan'
_diffrn_radiation_monochromator graphite
_diffrn_radiation_source 'fine-focus sealed tube'
_diffrn_radiation_type MoK\a
_diffrn_radiation_wavelength 0.71073
_diffrn_reflns_av_R_equivalents 0.0506
_diffrn_reflns_av_sigmaI/netI 0.0535
_diffrn_reflns_limit_h_max 17
_diffrn_reflns_limit_h_min -17
_diffrn_reflns_limit_k_max 18
_diffrn_reflns_limit_k_min -18
_diffrn_reflns_limit_l_max 20
_diffrn_reflns_limit_l_min -20
_diffrn_reflns_number 39833
_diffrn_reflns_theta_full 25.00
_diffrn_reflns_theta_max 25.00
_diffrn_reflns_theta_min 1.34
_exptl_absorpt_coefficient_mu 2.025
_exptl_absorpt_correction_T_max 0.6996
_exptl_absorpt_correction_T_min 0.6315
_exptl_absorpt_correction_type multi-scan
_exptl_absorpt_process_details 'SADABS (Bruker, 2008)'
_exptl_crystal_colour colorless
_exptl_crystal_density_diffrn 1.858
_exptl_crystal_density_method 'not measured'
_exptl_crystal_description prism
_exptl_crystal_F_000 2044
_exptl_crystal_size_max 0.25
_exptl_crystal_size_mid 0.21
_exptl_crystal_size_min 0.19
_platon_squeeze_details
;
;
_refine_diff_density_max 2.194
_refine_diff_density_min -1.202
_refine_diff_density_rms 0.115
_refine_ls_extinction_method none
_refine_ls_goodness_of_fit_ref 0.998
_refine_ls_hydrogen_treatment constr
_refine_ls_matrix_type full
_refine_ls_number_parameters 748
_refine_ls_number_reflns 12438
_refine_ls_number_restraints 0
_refine_ls_restrained_S_all 0.998
_refine_ls_R_factor_all 0.0526
_refine_ls_R_factor_gt 0.0454
_refine_ls_shift/su_max 0.002
_refine_ls_shift/su_mean 0.000
_refine_ls_structure_factor_coef Fsqd
_refine_ls_weighting_details 'calc w=1/[\s^2^(Fo^2^)+(0.0817P)^2^+0.0000P] where P=(Fo^2^+2Fc^2^)/3'
_refine_ls_weighting_scheme calc
_refine_ls_wR_factor_gt 0.1187
_refine_ls_wR_factor_ref 0.1238
_reflns_number_gt 10406
_reflns_number_total 12438
_reflns_threshold_expression >2sigma(I)
_cod_data_source_file c3ce40568k.txt
_cod_data_source_block p315
_cod_database_code 7210825

loop_
_symmetry_equiv_pos_as_xyz
'x, y, z'
'-x, -y, -z'

loop_
_atom_site_label
_atom_site_type_symbol
_atom_site_fract_x
_atom_site_fract_y
_atom_site_fract_z
_atom_site_U_iso_or_equiv
_atom_site_adp_type
_atom_site_occupancy
_atom_site_symmetry_multiplicity
_atom_site_calc_flag
_atom_site_refinement_flags
Cl5 Cl 1.01070(12) 0.70467(15) 0.94924(14) 0.0819(5) Uani 1 1 d .
O1W O 0.7426(2) 0.2647(2) 0.8902(2) 0.0458(8) Uani 1 1 d .
O2W O 0.9328(2) 0.3675(3) 0.8597(2) 0.0446(8) Uani 1 1 d .
O3W O 0.6357(2) 0.4356(3) 0.8376(2) 0.0475(9) Uani 1 1 d .
O4W O 0.8933(2) 0.5139(3) 0.6995(2) 0.0459(8) Uani 1 1 d .
Lu1 Lu 0.791720(12) 0.414870(14) 0.808298(11) 0.03283(9) Uani 1 1 d .
Cl1 Cl 0.48863(12) 0.25600(15) 0.65497(17) 0.0949(6) Uani 1 1 d .
Cl2 Cl 0.39308(13) 0.04077(14) 0.69145(19) 0.1078(8) Uani 1 1 d .
Cl3 Cl 0.64213(13) 0.04598(16) 0.66711(19) 0.1359(12) Uani 1 1 d .
Cl4 Cl 0.5162(4) 0.1829(3) 0.47595(18) 0.248(3) Uani 1 1 d .
Zn1 Zn 0.50977(5) 0.12929(6) 0.62115(5) 0.0766(3) Uani 1 1 d .
C1 C 0.7114(3) 0.4623(4) 0.6131(3) 0.0358(11) Uani 1 1 d .
C2 C 0.6644(3) 0.5077(3) 0.4751(3) 0.0346(10) Uani 1 1 d .
H2 H 0.6017 0.5336 0.4627 0.042 Uiso 1 1 calc R
C3 C 0.6723(3) 0.3990(4) 0.5240(3) 0.0373(11) Uani 1 1 d .
H3 H 0.6142 0.3731 0.5320 0.045 Uiso 1 1 calc R
C4 C 0.7643(3) 0.4418(4) 0.3925(3) 0.0415(12) Uani 1 1 d .
C5 C 0.7141(3) 0.2884(3) 0.6798(3) 0.0364(10) Uani 1 1 d .
H5A H 0.6985 0.2936 0.7359 0.044 Uiso 1 1 calc R
H5B H 0.6730 0.2472 0.6775 0.044 Uiso 1 1 calc R
C6 C 0.7702(4) 0.2689(4) 0.4860(3) 0.0453(12) Uani 1 1 d .
H6A H 0.7201 0.2296 0.5166 0.054 Uiso 1 1 calc R
H6B H 0.7879 0.2643 0.4298 0.054 Uiso 1 1 calc R
C7 C 0.8711(3) 0.2584(3) 0.7132(3) 0.0316(10) Uani 1 1 d .
C8 C 0.8372(3) 0.1826(3) 0.6330(3) 0.0368(10) Uani 1 1 d .
H8 H 0.8018 0.1270 0.6551 0.044 Uiso 1 1 calc R
C9 C 0.9359(3) 0.1519(3) 0.6552(3) 0.0360(10) Uani 1 1 d .
H9 H 0.9461 0.0823 0.6913 0.043 Uiso 1 1 calc R
C10 C 0.9330(3) 0.2268(4) 0.5025(3) 0.0409(11) Uani 1 1 d .
C11 C 1.0221(3) 0.1860(3) 0.7533(3) 0.0341(10) Uani 1 1 d .
H11A H 1.0026 0.2047 0.8019 0.041 Uiso 1 1 calc R
H11B H 1.0389 0.1171 0.7792 0.041 Uiso 1 1 calc R
C12 C 1.0804(3) 0.1557(4) 0.5557(4) 0.0437(12) Uani 1 1 d .
H12A H 1.0940 0.1600 0.4958 0.052 Uiso 1 1 calc R
H12B H 1.0949 0.0892 0.5966 0.052 Uiso 1 1 calc R
C13 C 1.1288(3) 0.3053(3) 0.7153(3) 0.0353(10) Uani 1 1 d .
C14 C 1.1654(3) 0.1974(3) 0.6511(3) 0.0370(11) Uani 1 1 d .
H14 H 1.1861 0.1294 0.6849 0.044 Uiso 1 1 calc R
C15 C 1.2422(3) 0.2622(4) 0.6252(3) 0.0370(11) Uani 1 1 d .
H15 H 1.2994 0.2245 0.6460 0.044 Uiso 1 1 calc R
C16 C 1.1878(3) 0.2785(3) 0.4972(3) 0.0364(11) Uani 1 1 d .
C17 C 1.2683(3) 0.3835(4) 0.6785(3) 0.0399(11) Uani 1 1 d .
H17A H 1.3282 0.3490 0.6879 0.048 Uiso 1 1 calc R
H17B H 1.2447 0.3928 0.7317 0.048 Uiso 1 1 calc R
C18 C 1.3187(3) 0.3649(4) 0.4746(3) 0.0377(11) Uani 1 1 d .
H18A H 1.3232 0.3657 0.4161 0.045 Uiso 1 1 calc R
H18B H 1.3758 0.3350 0.4992 0.045 Uiso 1 1 calc R
C19 C 0.7488(3) 0.6298(3) 0.8247(3) 0.0342(10) Uani 1 1 d .
C20 C 0.7077(3) 0.7754(3) 0.8351(3) 0.0375(11) Uani 1 1 d .
H20 H 0.7309 0.8359 0.7907 0.045 Uiso 1 1 calc R
C21 C 0.7748(3) 0.7145(4) 0.9013(3) 0.0391(11) Uani 1 1 d .
H21 H 0.8285 0.7486 0.8906 0.047 Uiso 1 1 calc R
C22 C 0.6462(4) 0.7494(4) 0.9775(3) 0.0449(12) Uani 1 1 d .
C23 C 0.8600(3) 0.5535(4) 0.9299(3) 0.0387(11) Uani 1 1 d .
H23A H 0.9087 0.5784 0.9427 0.046 Uiso 1 1 calc R
H23B H 0.8864 0.5223 0.8915 0.046 Uiso 1 1 calc R
C24 C 0.7670(4) 0.6539(4) 1.0680(3) 0.0443(12) Uani 1 1 d .
H24A H 0.8310 0.6641 1.0563 0.053 Uiso 1 1 calc R
H24B H 0.7384 0.6844 1.1064 0.053 Uiso 1 1 calc R
C25 C 0.7848(3) 0.4061(3) 1.0169(3) 0.0327(10) Uani 1 1 d .
C26 C 0.8194(3) 0.4818(4) 1.0984(3) 0.0380(11) Uani 1 1 d .
H26 H 0.8808 0.4821 1.1114 0.046 Uiso 1 1 calc R
C27 C 0.7788(3) 0.3863(4) 1.1612(3) 0.0388(11) Uani 1 1 d .
H27 H 0.8208 0.3418 1.2037 0.047 Uiso 1 1 calc R
C28 C 0.6878(3) 0.5132(4) 1.1780(3) 0.0423(12) Uani 1 1 d .
C29 C 0.7420(3) 0.2521(4) 1.1313(3) 0.0413(11) Uani 1 1 d .
H29A H 0.7767 0.2115 1.1809 0.050 Uiso 1 1 calc R
H29B H 0.7631 0.2325 1.0835 0.050 Uiso 1 1 calc R
C30 C 0.6474(3) 0.3527(4) 1.2791(3) 0.0434(12) Uani 1 1 d .
H30A H 0.6149 0.3869 1.3130 0.052 Uiso 1 1 calc R
H30B H 0.6886 0.3021 1.3170 0.052 Uiso 1 1 calc R
C31 C 0.5950(3) 0.2150(3) 1.1114(3) 0.0347(10) Uani 1 1 d .
C32 C 0.6057(3) 0.2234(3) 1.2435(3) 0.0360(10) Uani 1 1 d .
H32 H 0.6405 0.1744 1.2906 0.043 Uiso 1 1 calc R
C33 C 0.5122(3) 0.1907(3) 1.2467(3) 0.0330(10) Uani 1 1 d .
H33 H 0.5030 0.1268 1.2949 0.040 Uiso 1 1 calc R
C34 C 0.4921(3) 0.3319(4) 1.2668(3) 0.0377(11) Uani 1 1 d .
C35 C 0.5494(3) 0.8512(3) 0.8606(3) 0.0397(11) Uani 1 1 d .
H35A H 0.5662 0.9081 0.8077 0.048 Uiso 1 1 calc R
H35B H 0.5210 0.8721 0.9060 0.048 Uiso 1 1 calc R
C36 C 0.6453(3) 0.7420(4) 0.7193(3) 0.0383(11) Uani 1 1 d .
H36A H 0.6555 0.8084 0.6798 0.046 Uiso 1 1 calc R
H36B H 0.6698 0.7029 0.6875 0.046 Uiso 1 1 calc R
N1 N 0.6943(3) 0.5384(3) 0.5347(2) 0.0355(9) Uani 1 1 d .
N2 N 0.7012(3) 0.3815(3) 0.6087(2) 0.0349(9) Uani 1 1 d .
N3 N 0.7229(3) 0.5241(3) 0.3946(2) 0.0363(9) Uani 1 1 d .
N4 N 0.7395(3) 0.3681(3) 0.4683(3) 0.0415(10) Uani 1 1 d .
N5 N 0.8043(3) 0.2444(3) 0.6774(3) 0.0371(9) Uani 1 1 d .
N6 N 0.9475(3) 0.2060(3) 0.7030(2) 0.0355(9) Uani 1 1 d .
N7 N 0.8452(3) 0.2311(3) 0.5386(3) 0.0418(10) Uani 1 1 d .
N8 N 0.9855(3) 0.1805(3) 0.5704(3) 0.0409(9) Uani 1 1 d .
N9 N 1.0999(3) 0.2334(3) 0.7038(2) 0.0364(9) Uani 1 1 d .
N10 N 1.2112(3) 0.3256(3) 0.6676(2) 0.0373(9) Uani 1 1 d .
N11 N 1.1384(3) 0.2148(3) 0.5667(2) 0.0389(9) Uani 1 1 d .
N12 N 1.2479(3) 0.3078(3) 0.5301(2) 0.0366(9) Uani 1 1 d .
N13 N 0.6936(2) 0.7119(3) 0.7954(2) 0.0355(9) Uani 1 1 d .
N14 N 0.7986(3) 0.6303(3) 0.8845(3) 0.0377(9) Uani 1 1 d .
N15 N 0.6294(3) 0.7910(3) 0.8906(3) 0.0414(10) Uani 1 1 d .
N16 N 0.7271(3) 0.6997(3) 0.9853(3) 0.0431(10) Uani 1 1 d .
N17 N 0.8204(3) 0.4824(3) 1.0122(2) 0.0389(9) Uani 1 1 d .
N18 N 0.7601(3) 0.3492(3) 1.1019(2) 0.0367(9) Uani 1 1 d .
N19 N 0.7586(3) 0.5527(3) 1.1141(3) 0.0433(10) Uani 1 1 d .
N20 N 0.6989(3) 0.4176(3) 1.2044(2) 0.0401(10) Uani 1 1 d .
N21 N 0.6483(3) 0.2355(3) 1.1583(2) 0.0388(9) Uani 1 1 d .
N22 N 0.5164(3) 0.1922(3) 1.1600(2) 0.0378(9) Uani 1 1 d .
N23 N 0.5828(3) 0.3092(3) 1.2565(2) 0.0382(9) Uani 1 1 d .
N24 N 0.4502(3) 0.2654(3) 1.2592(2) 0.0367(9) Uani 1 1 d .
O1 O 0.7321(2) 0.4698(2) 0.6769(2) 0.0408(8) Uani 1 1 d .
O2 O 0.8642(2) 0.3137(2) 0.7496(2) 0.0377(7) Uani 1 1 d .
O3 O 1.0899(2) 0.3440(3) 0.7612(2) 0.0464(8) Uani 1 1 d .
O4 O 0.8129(2) 0.4360(3) 0.3288(2) 0.0476(9) Uani 1 1 d .
O5 O 0.9584(3) 0.2563(3) 0.4241(2) 0.0579(10) Uani 1 1 d .
O6 O 1.1818(2) 0.3031(3) 0.4190(2) 0.0449(8) Uani 1 1 d .
O7 O 0.7546(2) 0.5675(2) 0.7994(2) 0.0410(8) Uani 1 1 d .
O8 O 0.7778(2) 0.3902(2) 0.95310(19) 0.0378(7) Uani 1 1 d .
O9 O 0.6168(2) 0.2158(3) 1.0380(2) 0.0510(9) Uani 1 1 d .
O10 O 0.5928(3) 0.7589(3) 1.0371(2) 0.0648(11) Uani 1 1 d .
O11 O 0.6296(2) 0.5581(3) 1.2060(2) 0.0507(9) Uani 1 1 d .
O12 O 0.4548(2) 0.3986(2) 1.2827(2) 0.0408(8) Uani 1 1 d .

loop_
_atom_site_aniso_label
_atom_site_aniso_U_11
_atom_site_aniso_U_22
_atom_site_aniso_U_33
_atom_site_aniso_U_23
_atom_site_aniso_U_13
_atom_site_aniso_U_12
Cl5 0.0568(10) 0.0920(13) 0.1006(13) -0.0403(11) -0.0252(9) -0.0019(9)
O1W 0.051(2) 0.048(2) 0.0411(18) -0.0237(17) 0.0092(16) -0.0114(17)
O2W 0.0317(18) 0.067(2) 0.0361(17) -0.0253(17) -0.0040(14) 0.0025(16)
O3W 0.0356(19) 0.058(2) 0.0443(19) -0.0192(17) -0.0017(15) -0.0024(16)
O4W 0.0379(19) 0.051(2) 0.0410(19) -0.0141(16) 0.0062(15) -0.0082(16)
Lu1 0.03118(13) 0.04141(14) 0.02908(12) -0.01913(9) -0.00257(8) -0.00014(8)
Cl1 0.0504(10) 0.0834(13) 0.1428(18) -0.0368(13) -0.0166(11) -0.0117(9)
Cl2 0.0576(11) 0.0598(12) 0.193(2) -0.0454(14) -0.0079(13) -0.0001(9)
Cl3 0.0475(10) 0.0830(15) 0.172(2) 0.0315(14) 0.0070(12) 0.0054(10)
Cl4 0.348(6) 0.214(4) 0.0614(15) -0.0085(19) -0.006(2) 0.138(4)
Zn1 0.0583(5) 0.0585(5) 0.0744(5) -0.0001(4) -0.0001(4) 0.0091(4)
C1 0.026(2) 0.049(3) 0.032(2) -0.018(2) -0.0032(18) 0.002(2)
C2 0.023(2) 0.049(3) 0.030(2) -0.016(2) -0.0057(18) -0.001(2)
C3 0.027(2) 0.055(3) 0.039(3) -0.027(2) -0.0078(19) -0.005(2)
C4 0.039(3) 0.056(3) 0.042(3) -0.027(3) -0.017(2) -0.007(2)
C5 0.031(2) 0.040(3) 0.030(2) -0.006(2) -0.0035(19) -0.008(2)
C6 0.046(3) 0.059(3) 0.046(3) -0.033(3) -0.007(2) -0.010(2)
C7 0.034(2) 0.032(2) 0.025(2) -0.0108(19) 0.0005(18) -0.0015(19)
C8 0.047(3) 0.026(2) 0.036(2) -0.011(2) -0.003(2) -0.008(2)
C9 0.042(3) 0.034(3) 0.037(2) -0.019(2) -0.007(2) -0.003(2)
C10 0.043(3) 0.042(3) 0.043(3) -0.024(2) -0.002(2) -0.002(2)
C11 0.030(2) 0.043(3) 0.029(2) -0.015(2) -0.0019(18) -0.003(2)
C12 0.048(3) 0.044(3) 0.051(3) -0.032(3) -0.002(2) -0.002(2)
C13 0.034(2) 0.044(3) 0.026(2) -0.014(2) -0.0037(18) 0.000(2)
C14 0.040(3) 0.034(3) 0.036(2) -0.016(2) -0.005(2) 0.005(2)
C15 0.033(2) 0.044(3) 0.035(2) -0.021(2) -0.0029(19) 0.004(2)
C16 0.032(2) 0.042(3) 0.041(3) -0.026(2) 0.000(2) 0.002(2)
C17 0.044(3) 0.051(3) 0.030(2) -0.019(2) -0.011(2) -0.005(2)
C18 0.031(2) 0.051(3) 0.034(2) -0.023(2) 0.003(2) -0.006(2)
C19 0.036(3) 0.038(3) 0.028(2) -0.014(2) 0.0000(19) -0.004(2)
C20 0.037(3) 0.035(3) 0.041(3) -0.017(2) 0.003(2) -0.007(2)
C21 0.028(2) 0.052(3) 0.047(3) -0.029(2) -0.001(2) -0.009(2)
C22 0.048(3) 0.050(3) 0.046(3) -0.031(3) 0.003(2) -0.005(2)
C23 0.026(2) 0.055(3) 0.036(2) -0.022(2) 0.0050(19) -0.008(2)
C24 0.044(3) 0.052(3) 0.048(3) -0.029(3) -0.005(2) -0.009(2)
C25 0.021(2) 0.040(3) 0.034(2) -0.015(2) -0.0030(18) 0.0012(19)
C26 0.030(2) 0.057(3) 0.035(2) -0.025(2) -0.0061(19) -0.007(2)
C27 0.029(2) 0.060(3) 0.032(2) -0.024(2) -0.0093(19) 0.003(2)
C28 0.036(3) 0.068(4) 0.037(3) -0.033(3) -0.008(2) -0.009(2)
C29 0.035(3) 0.041(3) 0.045(3) -0.018(2) -0.004(2) 0.004(2)
C30 0.039(3) 0.070(4) 0.029(2) -0.027(2) -0.003(2) -0.008(2)
C31 0.039(3) 0.028(2) 0.032(2) -0.0090(19) -0.001(2) -0.0012(19)
C32 0.036(3) 0.038(3) 0.028(2) -0.0085(19) -0.0053(19) 0.000(2)
C33 0.030(2) 0.033(3) 0.031(2) -0.0086(19) 0.0000(18) -0.0043(19)
C34 0.038(3) 0.049(3) 0.023(2) -0.013(2) -0.0022(19) -0.004(2)
C35 0.042(3) 0.031(3) 0.045(3) -0.017(2) 0.000(2) -0.002(2)
C36 0.034(3) 0.047(3) 0.032(2) -0.017(2) 0.004(2) -0.007(2)
N1 0.037(2) 0.037(2) 0.032(2) -0.0146(17) -0.0091(16) 0.0000(17)
N2 0.036(2) 0.040(2) 0.0290(19) -0.0122(17) -0.0080(16) -0.0074(17)
N3 0.035(2) 0.044(2) 0.031(2) -0.0174(18) -0.0029(16) -0.0045(18)
N4 0.044(2) 0.049(3) 0.034(2) -0.021(2) -0.0015(18) -0.004(2)
N5 0.031(2) 0.045(2) 0.043(2) -0.0263(19) -0.0038(17) -0.0033(17)
N6 0.042(2) 0.035(2) 0.0311(19) -0.0170(17) -0.0047(17) 0.0013(17)
N7 0.043(2) 0.046(3) 0.037(2) -0.0183(19) -0.0054(18) -0.0038(19)
N8 0.040(2) 0.048(3) 0.038(2) -0.0228(19) -0.0016(18) -0.0005(19)
N9 0.034(2) 0.041(2) 0.032(2) -0.0162(18) 0.0006(16) -0.0016(17)
N10 0.035(2) 0.046(2) 0.035(2) -0.0218(19) 0.0009(17) -0.0063(18)
N11 0.041(2) 0.045(2) 0.036(2) -0.0220(19) -0.0003(18) -0.0081(19)
N12 0.036(2) 0.044(2) 0.0277(19) -0.0157(18) -0.0008(16) 0.0002(18)
N13 0.033(2) 0.041(2) 0.037(2) -0.0195(18) -0.0041(16) -0.0047(17)
N14 0.035(2) 0.040(2) 0.041(2) -0.0192(19) -0.0073(17) -0.0039(18)
N15 0.040(2) 0.052(3) 0.037(2) -0.026(2) 0.0027(18) -0.0025(19)
N16 0.040(2) 0.054(3) 0.035(2) -0.020(2) -0.0030(18) -0.004(2)
N17 0.037(2) 0.051(3) 0.030(2) -0.0177(19) -0.0013(16) -0.0069(19)
N18 0.032(2) 0.050(3) 0.031(2) -0.0196(18) -0.0050(16) -0.0009(18)
N19 0.043(2) 0.054(3) 0.038(2) -0.025(2) -0.0020(18) -0.006(2)
N20 0.033(2) 0.059(3) 0.036(2) -0.025(2) -0.0047(17) -0.0065(19)
N21 0.035(2) 0.047(3) 0.034(2) -0.0178(18) 0.0021(17) -0.0058(18)
N22 0.037(2) 0.043(2) 0.036(2) -0.0193(18) 0.0030(17) -0.0096(18)
N23 0.033(2) 0.047(2) 0.034(2) -0.0166(18) -0.0052(16) -0.0044(18)
N24 0.039(2) 0.035(2) 0.038(2) -0.0160(18) -0.0068(17) -0.0029(17)
O1 0.0442(19) 0.053(2) 0.0307(16) -0.0226(15) -0.0117(14) 0.0041(16)
O2 0.0355(18) 0.048(2) 0.0358(17) -0.0255(16) -0.0047(14) 0.0031(15)
O3 0.0387(19) 0.060(2) 0.051(2) -0.0358(19) 0.0028(16) -0.0039(16)
O4 0.045(2) 0.064(2) 0.0375(18) -0.0273(18) -0.0017(16) -0.0009(17)
O5 0.065(3) 0.065(3) 0.041(2) -0.0230(19) 0.0005(18) -0.003(2)
O6 0.051(2) 0.050(2) 0.0346(18) -0.0188(16) -0.0036(15) -0.0060(17)
O7 0.045(2) 0.045(2) 0.0393(18) -0.0243(16) -0.0048(15) -0.0014(15)
O8 0.0386(18) 0.051(2) 0.0296(16) -0.0227(15) -0.0035(13) -0.0051(15)
O9 0.046(2) 0.069(3) 0.046(2) -0.0338(19) 0.0046(16) -0.0124(18)
O10 0.065(3) 0.086(3) 0.042(2) -0.033(2) 0.0052(19) 0.006(2)
O11 0.041(2) 0.069(3) 0.057(2) -0.042(2) 0.0004(17) -0.0048(18)
O12 0.0420(19) 0.044(2) 0.0416(18) -0.0240(16) -0.0064(15) 0.0015(15)

loop_
_atom_type_symbol
_atom_type_description
_atom_type_scat_dispersion_real
_atom_type_scat_dispersion_imag
_atom_type_scat_source
C C 0.0033 0.0016 'International Tables Vol C Tables 4.2.6.8 and 6.1.1.4'
H H 0.0000 0.0000 'International Tables Vol C Tables 4.2.6.8 and 6.1.1.4'
N N 0.0061 0.0033 'International Tables Vol C Tables 4.2.6.8 and 6.1.1.4'
O O 0.0106 0.0060 'International Tables Vol C Tables 4.2.6.8 and 6.1.1.4'
Cl Cl 0.1484 0.1585 'International Tables Vol C Tables 4.2.6.8 and 6.1.1.4'
Zn Zn 0.2839 1.4301 'International Tables Vol C Tables 4.2.6.8 and 6.1.1.4'
Lu Lu -0.4720 5.8584 'International Tables Vol C Tables 4.2.6.8 and 6.1.1.4'

loop_
_geom_angle_atom_site_label_1
_geom_angle_atom_site_label_2
_geom_angle_atom_site_label_3
_geom_angle
_geom_angle_site_symmetry_1
_geom_angle_site_symmetry_3
O2 Lu1 O1 77.11(11) . .
O2 Lu1 O8 127.11(11) . .
O1 Lu1 O8 150.48(11) . .
O2 Lu1 O7 150.43(12) . .
O1 Lu1 O7 86.59(11) . .
O8 Lu1 O7 77.26(11) . .
O2 Lu1 O1W 70.79(11) . .
O1 Lu1 O1W 104.52(12) . .
O8 Lu1 O1W 73.74(11) . .
O7 Lu1 O1W 138.02(11) . .
O2 Lu1 O2W 73.28(11) . .
O1 Lu1 O2W 137.97(11) . .
O8 Lu1 O2W 70.91(11) . .
O7 Lu1 O2W 105.27(12) . .
O1W Lu1 O2W 93.21(13) . .
O2 Lu1 O3W 124.12(12) . .
O1 Lu1 O3W 72.79(12) . .
O8 Lu1 O3W 78.78(12) . .
O7 Lu1 O3W 72.32(12) . .
O1W Lu1 O3W 72.77(13) . .
O2W Lu1 O3W 149.21(12) . .
O2 Lu1 O4W 79.35(12) . .
O1 Lu1 O4W 73.16(12) . .
O8 Lu1 O4W 123.26(12) . .
O7 Lu1 O4W 72.32(12) . .
O1W Lu1 O4W 149.63(12) . .
O2W Lu1 O4W 72.58(12) . .
O3W Lu1 O4W 131.61(12) . .
Cl4 Zn1 Cl2 111.9(2) . .
Cl4 Zn1 Cl1 108.49(15) . .
Cl2 Zn1 Cl1 107.20(8) . .
Cl4 Zn1 Cl3 109.35(15) . .
Cl2 Zn1 Cl3 111.42(8) . .
Cl1 Zn1 Cl3 108.31(11) . .
O1 C1 N2 126.6(4) . .
O1 C1 N1 123.9(4) . .
N2 C1 N1 109.5(4) . .
N3 C2 N1 115.6(4) . .
N3 C2 C3 102.7(4) . .
N1 C2 C3 104.1(3) . .
N3 C2 H2 111.3 . .
N1 C2 H2 111.3 . .
C3 C2 H2 111.3 . .
N4 C3 N2 114.4(4) . .
N4 C3 C2 103.9(4) . .
N2 C3 C2 102.9(4) . .
N4 C3 H3 111.7 . .
N2 C3 H3 111.7 . .
C2 C3 H3 111.7 . .
O4 C4 N4 125.9(5) . .
O4 C4 N3 125.0(5) . .
N4 C4 N3 108.9(4) . .
N5 C5 N2 113.4(4) . .
N5 C5 H5A 108.9 . .
N2 C5 H5A 108.9 . .
N5 C5 H5B 108.9 . .
N2 C5 H5B 108.9 . .
H5A C5 H5B 107.7 . .
N7 C6 N4 113.3(4) . .
N7 C6 H6A 108.9 . .
N4 C6 H6A 108.9 . .
N7 C6 H6B 108.9 . .
N4 C6 H6B 108.9 . .
H6A C6 H6B 107.7 . .
O2 C7 N6 124.1(4) . .
O2 C7 N5 125.2(4) . .
N6 C7 N5 110.7(4) . .
N7 C8 N5 114.4(4) . .
N7 C8 C9 103.9(4) . .
N5 C8 C9 103.1(4) . .
N7 C8 H8 111.6 . .
N5 C8 H8 111.6 . .
C9 C8 H8 111.6 . .
N8 C9 N6 114.8(4) . .
N8 C9 C8 102.8(4) . .
N6 C9 C8 103.2(3) . .
N8 C9 H9 111.8 . .
N6 C9 H9 111.8 . .
C8 C9 H9 111.8 . .
O5 C10 N8 126.6(5) . .
O5 C10 N7 125.8(5) . .
N8 C10 N7 107.6(4) . .
N9 C11 N6 114.5(4) . .
N9 C11 H11A 108.6 . .
N6 C11 H11A 108.6 . .
N9 C11 H11B 108.6 . .
N6 C11 H11B 108.6 . .
H11A C11 H11B 107.6 . .
N8 C12 N11 114.9(4) . .
N8 C12 H12A 108.5 . .
N11 C12 H12A 108.5 . .
N8 C12 H12B 108.5 . .
N11 C12 H12B 108.5 . .
H12A C12 H12B 107.5 . .
O3 C13 N9 126.6(4) . .
O3 C13 N10 125.1(5) . .
N9 C13 N10 108.3(4) . .
N9 C14 N11 114.8(4) . .
N9 C14 C15 102.9(4) . .
N11 C14 C15 103.3(4) . .
N9 C14 H14 111.7 . .
N11 C14 H14 111.7 . .
C15 C14 H14 111.7 . .
N12 C15 N10 114.9(4) . .
N12 C15 C14 103.2(4) . .
N10 C15 C14 104.2(3) . .
N12 C15 H15 111.3 . .
N10 C15 H15 111.3 . .
C14 C15 H15 111.3 . .
O6 C16 N11 126.4(4) . .
O6 C16 N12 125.6(5) . .
N11 C16 N12 108.0(4) . .
N10 C17 N3 114.9(4) . 2_766
N10 C17 H17A 108.5 . .
N3 C17 H17A 108.5 2_766 .
N10 C17 H17B 108.5 . .
N3 C17 H17B 108.5 2_766 .
H17A C17 H17B 107.5 . .
N12 C18 N1 113.7(4) . 2_766
N12 C18 H18A 108.8 . .
N1 C18 H18A 108.8 2_766 .
N12 C18 H18B 108.8 . .
N1 C18 H18B 108.8 2_766 .
H18A C18 H18B 107.7 . .
O7 C19 N13 125.2(4) . .
O7 C19 N14 125.7(4) . .
N13 C19 N14 109.0(4) . .
N15 C20 N13 113.0(4) . .
N15 C20 C21 103.0(4) . .
N13 C20 C21 103.0(4) . .
N15 C20 H20 112.3 . .
N13 C20 H20 112.3 . .
C21 C20 H20 112.3 . .
N16 C21 N14 116.0(4) . .
N16 C21 C20 104.6(4) . .
N14 C21 C20 103.9(4) . .
N16 C21 H21 110.6 . .
N14 C21 H21 110.6 . .
C20 C21 H21 110.6 . .
O10 C22 N16 127.3(5) . .
O10 C22 N15 123.3(5) . .
N16 C22 N15 109.4(4) . .
N14 C23 N17 114.0(4) . .
N14 C23 H23A 108.8 . .
N17 C23 H23A 108.8 . .
N14 C23 H23B 108.8 . .
N17 C23 H23B 108.8 . .
H23A C23 H23B 107.7 . .
N19 C24 N16 113.9(4) . .
N19 C24 H24A 108.8 . .
N16 C24 H24A 108.8 . .
N19 C24 H24B 108.8 . .
N16 C24 H24B 108.8 . .
H24A C24 H24B 107.7 . .
O8 C25 N18 125.4(4) . .
O8 C25 N17 125.1(4) . .
N18 C25 N17 109.5(4) . .
N19 C26 N17 115.4(4) . .
N19 C26 C27 104.2(4) . .
N17 C26 C27 102.2(4) . .
N19 C26 H26 111.5 . .
N17 C26 H26 111.5 . .
C27 C26 H26 111.5 . .
N20 C27 N18 113.6(4) . .
N20 C27 C26 102.7(4) . .
N18 C27 C26 103.6(4) . .
N20 C27 H27 112.1 . .
N18 C27 H27 112.1 . .
C26 C27 H27 112.1 . .
O11 C28 N20 127.3(5) . .
O11 C28 N19 124.8(5) . .
N20 C28 N19 107.9(4) . .
N18 C29 N21 114.5(4) . .
N18 C29 H29A 108.6 . .
N21 C29 H29A 108.6 . .
N18 C29 H29B 108.6 . .
N21 C29 H29B 108.6 . .
H29A C29 H29B 107.6 . .
N20 C30 N23 113.9(4) . .
N20 C30 H30A 108.8 . .
N23 C30 H30A 108.8 . .
N20 C30 H30B 108.8 . .
N23 C30 H30B 108.8 . .
H30A C30 H30B 107.7 . .
O9 C31 N22 125.9(4) . .
O9 C31 N21 125.9(4) . .
N22 C31 N21 108.2(4) . .
N21 C32 N23 115.9(4) . .
N21 C32 C33 103.4(4) . .
N23 C32 C33 103.5(4) . .
N21 C32 H32 111.2 . .
N23 C32 H32 111.2 . .
C33 C32 H32 111.2 . .
N24 C33 N22 114.2(4) . .
N24 C33 C32 102.3(4) . .
N22 C33 C32 102.1(3) . .
N24 C33 H33 112.4 . .
N22 C33 H33 112.4 . .
C32 C33 H33 112.4 . .
O12 C34 N24 125.9(4) . .
O12 C34 N23 126.2(5) . .
N24 C34 N23 107.9(4) . .
N15 C35 N22 115.3(4) . 2_667
N15 C35 H35A 108.5 . .
N22 C35 H35A 108.5 2_667 .
N15 C35 H35B 108.5 . .
N22 C35 H35B 108.5 2_667 .
H35A C35 H35B 107.5 . .
N24 C36 N13 113.6(4) 2_667 .
N24 C36 H36A 108.8 2_667 .
N13 C36 H36A 108.8 . .
N24 C36 H36B 108.8 2_667 .
N13 C36 H36B 108.8 . .
H36A C36 H36B 107.7 . .
C1 N1 C18 122.2(4) . 2_766
C1 N1 C2 111.1(4) . .
C18 N1 C2 124.1(4) 2_766 .
C1 N2 C5 123.9(4) . .
C1 N2 C3 112.2(4) . .
C5 N2 C3 123.9(4) . .
C4 N3 C17 123.1(4) . 2_766
C4 N3 C2 112.4(4) . .
C17 N3 C2 124.3(4) 2_766 .
C4 N4 C3 111.7(4) . .
C4 N4 C6 122.7(4) . .
C3 N4 C6 125.2(4) . .
C7 N5 C5 123.9(4) . .
C7 N5 C8 111.1(4) . .
C5 N5 C8 124.9(4) . .
C7 N6 C11 123.2(4) . .
C7 N6 C9 111.5(4) . .
C11 N6 C9 123.2(4) . .
C10 N7 C8 111.9(4) . .
C10 N7 C6 122.8(4) . .
C8 N7 C6 124.8(4) . .
C10 N8 C9 113.6(4) . .
C10 N8 C12 122.0(4) . .
C9 N8 C12 124.1(4) . .
C13 N9 C11 123.0(4) . .
C13 N9 C14 112.8(4) . .
C11 N9 C14 123.0(4) . .
C13 N10 C17 122.7(4) . .
C13 N10 C15 111.6(4) . .
C17 N10 C15 123.7(4) . .
C16 N11 C14 112.6(4) . .
C16 N11 C12 122.3(4) . .
C14 N11 C12 123.6(4) . .
C16 N12 C18 122.3(4) . .
C16 N12 C15 112.8(4) . .
C18 N12 C15 124.0(4) . .
C19 N13 C36 122.5(4) . .
C19 N13 C20 111.5(4) . .
C36 N13 C20 124.3(4) . .
C19 N14 C23 123.2(4) . .
C19 N14 C21 112.2(4) . .
C23 N14 C21 124.4(4) . .
C22 N15 C35 122.9(4) . .
C22 N15 C20 110.7(4) . .
C35 N15 C20 125.9(4) . .
C22 N16 C21 111.8(4) . .
C22 N16 C24 122.5(4) . .
C21 N16 C24 124.5(4) . .
C25 N17 C23 122.9(4) . .
C25 N17 C26 112.5(4) . .
C23 N17 C26 124.5(4) . .
C25 N18 C29 122.9(4) . .
C25 N18 C27 112.2(4) . .
C29 N18 C27 122.7(4) . .
C28 N19 C26 112.0(4) . .
C28 N19 C24 123.6(4) . .
C26 N19 C24 124.4(4) . .
C28 N20 C30 123.1(4) . .
C28 N20 C27 113.1(4) . .
C30 N20 C27 122.6(4) . .
C31 N21 C32 112.7(4) . .
C31 N21 C29 123.9(4) . .
C32 N21 C29 122.7(4) . .
C31 N22 C35 123.3(4) . 2_667
C31 N22 C33 113.6(4) . .
C35 N22 C33 121.2(4) 2_667 .
C34 N23 C32 113.0(4) . .
C34 N23 C30 122.4(4) . .
C32 N23 C30 122.8(4) . .
C34 N24 C36 122.8(4) . 2_667
C34 N24 C33 113.2(4) . .
C36 N24 C33 122.6(4) 2_667 .
C1 O1 Lu1 154.5(3) . .
C7 O2 Lu1 156.4(3) . .
C19 O7 Lu1 155.2(3) . .
C25 O8 Lu1 157.5(3) . .

loop_
_geom_bond_atom_site_label_1
_geom_bond_atom_site_label_2
_geom_bond_distance
_geom_bond_site_symmetry_2
O1W Lu1 2.315(3) .
O2W Lu1 2.326(3) .
O3W Lu1 2.337(3) .
O4W Lu1 2.344(3) .
Lu1 O2 2.283(3) .
Lu1 O1 2.293(3) .
Lu1 O8 2.295(3) .
Lu1 O7 2.314(3) .
Cl1 Zn1 2.264(2) .
Cl2 Zn1 2.257(2) .
Cl3 Zn1 2.264(2) .
Cl4 Zn1 2.219(3) .
C1 O1 1.231(5) .
C1 N2 1.334(6) .
C1 N1 1.372(6) .
C2 N3 1.446(5) .
C2 N1 1.451(6) .
C2 C3 1.528(7) .
C2 H2 0.9900 .
C3 N4 1.451(6) .
C3 N2 1.469(6) .
C3 H3 0.9900 .
C4 O4 1.236(6) .
C4 N4 1.344(7) .
C4 N3 1.357(6) .
C5 N5 1.435(6) .
C5 N2 1.438(6) .
C5 H5A 0.9800 .
C5 H5B 0.9800 .
C6 N7 1.446(7) .
C6 N4 1.461(7) .
C6 H6A 0.9800 .
C6 H6B 0.9800 .
C7 O2 1.252(5) .
C7 N6 1.346(6) .
C7 N5 1.350(6) .
C8 N7 1.435(6) .
C8 N5 1.458(6) .
C8 C9 1.552(7) .
C8 H8 0.9900 .
C9 N8 1.424(6) .
C9 N6 1.452(6) .
C9 H9 0.9900 .
C10 O5 1.218(6) .
C10 N8 1.367(6) .
C10 N7 1.376(6) .
C11 N9 1.432(6) .
C11 N6 1.437(6) .
C11 H11A 0.9800 .
C11 H11B 0.9800 .
C12 N8 1.441(6) .
C12 N11 1.455(6) .
C12 H12A 0.9800 .
C12 H12B 0.9800 .
C13 O3 1.216(5) .
C13 N9 1.369(6) .
C13 N10 1.374(6) .
C14 N9 1.446(5) .
C14 N11 1.452(6) .
C14 C15 1.545(7) .
C14 H14 0.9900 .
C15 N12 1.445(6) .
C15 N10 1.449(6) .
C15 H15 0.9900 .
C16 O6 1.225(6) .
C16 N11 1.363(6) .
C16 N12 1.367(6) .
C17 N10 1.431(6) .
C17 N3 1.443(6) 2_766
C17 H17A 0.9800 .
C17 H17B 0.9800 .
C18 N12 1.438(6) .
C18 N1 1.438(6) 2_766
C18 H18A 0.9800 .
C18 H18B 0.9800 .
C19 O7 1.216(5) .
C19 N13 1.357(6) .
C19 N14 1.361(6) .
C20 N15 1.452(6) .
C20 N13 1.482(6) .
C20 C21 1.526(7) .
C20 H20 0.9900 .
C21 N16 1.429(6) .
C21 N14 1.452(6) .
C21 H21 0.9900 .
C22 O10 1.237(6) .
C22 N16 1.338(7) .
C22 N15 1.376(7) .
C23 N14 1.406(6) .
C23 N17 1.457(6) .
C23 H23A 0.9800 .
C23 H23B 0.9800 .
C24 N19 1.444(7) .
C24 N16 1.452(6) .
C24 H24A 0.9800 .
C24 H24B 0.9800 .
C25 O8 1.237(5) .
C25 N18 1.348(6) .
C25 N17 1.353(6) .
C26 N19 1.421(6) .
C26 N17 1.457(6) .
C26 C27 1.557(7) .
C26 H26 0.9900 .
C27 N20 1.445(6) .
C27 N18 1.446(6) .
C27 H27 0.9900 .
C28 O11 1.211(6) .
C28 N20 1.354(7) .
C28 N19 1.396(6) .
C29 N18 1.436(6) .
C29 N21 1.445(6) .
C29 H29A 0.9800 .
C29 H29B 0.9800 .
C30 N20 1.430(6) .
C30 N23 1.458(6) .
C30 H30A 0.9800 .
C30 H30B 0.9800 .
C31 O9 1.232(5) .
C31 N22 1.335(6) .
C31 N21 1.378(6) .
C32 N21 1.429(5) .
C32 N23 1.439(6) .
C32 C33 1.562(6) .
C32 H32 0.9900 .
C33 N24 1.452(6) .
C33 N22 1.454(6) .
C33 H33 0.9900 .
C34 O12 1.226(6) .
C34 N24 1.363(6) .
C34 N23 1.367(6) .
C35 N15 1.428(6) .
C35 N22 1.451(6) 2_667
C35 H35A 0.9800 .
C35 H35B 0.9800 .
C36 N24 1.443(6) 2_667
C36 N13 1.445(6) .
C36 H36A 0.9800 .
C36 H36B 0.9800 .
N1 C18 1.438(6) 2_766
N3 C17 1.443(6) 2_766
N22 C35 1.451(6) 2_667
N24 C36 1.443(6) 2_667

loop_
_platon_squeeze_void_nr
_platon_squeeze_void_average_x
_platon_squeeze_void_average_y
_platon_squeeze_void_average_z
_platon_squeeze_void_volume
_platon_squeeze_void_count_electrons
_platon_squeeze_void_content
1 -0.003 0.000 -0.002 1092 515 ' '
2 0.000 0.500 0.500 98 23 ' '
3 0.500 0.500 0.000 94 22 ' '
